data_7249546
loop_
_publ_author_name
'Yang, Li-Hua'
'Li, Bei'
'Chen, Lin'
'Yao, Wen-Shi'
'Peng, Han-Yue'
'Peng, Sha'
'Xie, Long-Yong'

_publ_section_title
;
 Ball milling-promoting difunctionalization of alkynyl sulfonium salts
 with sulfinic acids towards (Z)-1,2-disulfonylethenes
;
_journal_issue 24
_journal_name_full 'Green Chemistry'
_journal_page_first 12070
_journal_page_last 12075
_journal_paper_doi 10.1039/D4GC04895D
_journal_volume 26
_journal_year 2024
_chemical_formula_moiety 'C18 H18 N2 O6 S2'
_chemical_formula_sum 'C18 H18 N2 O6 S2'
_chemical_formula_weight 422.46
_space_group_crystal_system monoclinic
_space_group_IT_number 14
_space_group_name_Hall '-P 2ybc'
_space_group_name_H-M_alt 'P 1 21/c 1'
_atom_sites_solution_hydrogens geom
_atom_sites_solution_primary direct
_atom_sites_solution_secondary difmap
_audit_creation_date 2024-10-23
_audit_creation_method
;
  Olex2 1.1
  (compiled 2011.11.01 svn.r2039, GUI svn.r3906)
;
_audit_update_record
;
2024-10-23 deposited with the CCDC.	2024-11-05 downloaded from the CCDC.
;
_cell_angle_alpha 90.00
_cell_angle_beta 96.127(2)
_cell_angle_gamma 90.00
_cell_formula_units_Z 4
_cell_length_a 12.909(2)
_cell_length_b 10.4158(18)
_cell_length_c 15.096(3)
_cell_measurement_reflns_used 4370
_cell_measurement_temperature 296(2)
_cell_measurement_theta_max 22.77
_cell_measurement_theta_min 2.38
_cell_volume 2018.2(6)
_computing_cell_refinement 'Bruker SAINT'
_computing_data_collection 'Bruker APEX2'
_computing_data_reduction 'Bruker SAINT'
_computing_molecular_graphics
;
O. V. Dolomanov, L. J. Bourhis, R. J. Gildea, J. A. K. Howard and H. Puschmann,
OLEX2: a complete structure solution, refinement and analysis program.
J. Appl. Cryst. (2009). 42, 339-341.
;
_computing_publication_material
;
O. V. Dolomanov, L. J. Bourhis, R. J. Gildea, J. A. K. Howard and H. Puschmann,
OLEX2: a complete structure solution, refinement and analysis program.
J. Appl. Cryst. (2009). 42, 339-341.
;
_computing_structure_refinement 'SHELXL-2014 (Sheldrick 2014)'
_computing_structure_solution 'SHELXS-97 (Sheldrick 2008)'
_diffrn_ambient_temperature 296(2)
_diffrn_measured_fraction_theta_full 0.989
_diffrn_measured_fraction_theta_max 0.989
_diffrn_measurement_device_type 'Bruker APEX-II CCD'
_diffrn_measurement_method '\f and \w scans'
_diffrn_radiation_monochromator graphite
_diffrn_radiation_type 'MO K\a'
_diffrn_radiation_wavelength 0.71073
_diffrn_reflns_av_R_equivalents 0.0366
_diffrn_reflns_av_unetI/netI 0.0323
_diffrn_reflns_limit_h_max 16
_diffrn_reflns_limit_h_min -16
_diffrn_reflns_limit_k_max 13
_diffrn_reflns_limit_k_min -13
_diffrn_reflns_limit_l_max 19
_diffrn_reflns_limit_l_min -19
_diffrn_reflns_number 22291
_diffrn_reflns_theta_full 27.59
_diffrn_reflns_theta_max 27.59
_diffrn_reflns_theta_min 1.59
_diffrn_source 'fine-focus sealed tube'
_diffrn_source_current 30.0
_diffrn_source_power 1.5
_diffrn_source_voltage 50.0
_diffrn_standards_number 0
_exptl_absorpt_coefficient_mu 0.301
_exptl_absorpt_correction_T_max 0.7456
_exptl_absorpt_correction_T_min 0.6974
_exptl_absorpt_correction_type none
_exptl_absorpt_process_details
;
? was used for absorption correction.
R(int) was 0.0551 before and 0.0451 after correction.
The Ratio of minimum to maximum transmission is 0.9354.
The \l/2 correction factor is 0.00150.
;
_exptl_crystal_colour White
_exptl_crystal_density_diffrn 1.390
_exptl_crystal_density_method 'not measured'
_exptl_crystal_description block
_exptl_crystal_F_000 880
_exptl_crystal_size_max 0.31
_exptl_crystal_size_mid 0.26
_exptl_crystal_size_min 0.08
_refine_diff_density_max 0.252
_refine_diff_density_min -0.237
_refine_diff_density_rms 0.050
_refine_ls_extinction_method none
_refine_ls_goodness_of_fit_ref 1.023
_refine_ls_hydrogen_treatment mixed
_refine_ls_matrix_type full
_refine_ls_number_parameters 257
_refine_ls_number_reflns 4628
_refine_ls_number_restraints 2
_refine_ls_restrained_S_all 1.027
_refine_ls_R_factor_all 0.0747
_refine_ls_R_factor_gt 0.0483
_refine_ls_shift/su_max 0.001
_refine_ls_shift/su_mean 0.000
_refine_ls_structure_factor_coef Fsqd
_refine_ls_weighting_details 'calc w=1/[\s^2^(Fo^2^)+(0.0661P)^2^+0.5313P] where P=(Fo^2^+2Fc^2^)/3'
_refine_ls_weighting_scheme calc
_refine_ls_wR_factor_gt 0.1209
_refine_ls_wR_factor_ref 0.1368
_reflns_number_gt 3215
_reflns_number_total 4628
_reflns_threshold_expression >2sigma(I)
_cod_data_source_file d4gc04895d2.cif
_cod_data_source_block 22
_cod_depositor_comments 'Adding full bibliography for 7249546.cif.'
_cod_database_code 7249546

loop_
_space_group_symop_id
_space_group_symop_operation_xyz
1 'x, y, z'
2 '-x, y+1/2, -z+1/2'
3 '-x, -y, -z'
4 'x, -y-1/2, z-1/2'

loop_
_atom_site_label
_atom_site_type_symbol
_atom_site_fract_x
_atom_site_fract_y
_atom_site_fract_z
_atom_site_U_iso_or_equiv
_atom_site_adp_type
_atom_site_occupancy
_atom_site_symmetry_multiplicity
_atom_site_calc_flag
_atom_site_refinement_flags
_atom_site_disorder_assembly
_atom_site_disorder_group
S1 S 0.79122(5) 0.90659(6) 0.15622(4) 0.05317(19) Uani 1 1 d . . .
S2 S 0.63878(4) 1.12904(6) 0.01928(4) 0.05401(19) Uani 1 1 d . . .
C2 C 0.72038(16) 0.8769(2) 0.05003(13) 0.0436(5) Uani 1 1 d . . .
O3 O 0.89825(13) 0.91245(18) 0.14246(12) 0.0708(5) Uani 1 1 d . . .
C1 C 0.66497(16) 0.9644(2) 0.00267(13) 0.0456(5) Uani 1 1 d . . .
H1 H 0.6328 0.9328 -0.0510 0.055 Uiso 1 1 calc R . .
C3 C 0.73057(17) 0.7449(2) 0.01438(13) 0.0482(5) Uani 1 1 d . . .
C15 C 0.75331(17) 1.2024(2) 0.06021(15) 0.0515(5) Uani 1 1 d . . .
C10 C 0.76982(19) 0.7700(2) 0.21578(14) 0.0572(6) Uani 1 1 d . . .
O5 O 0.61219(15) 1.17567(18) -0.06913(12) 0.0799(6) Uani 1 1 d . . .
O4 O 0.74452(16) 1.01091(18) 0.19722(11) 0.0765(5) Uani 1 1 d . . .
C4 C 0.6472(2) 0.6620(3) 0.00908(18) 0.0667(7) Uani 1 1 d . . .
H4 H 0.5853 0.6866 0.0306 0.080 Uiso 1 1 calc R . .
O6 O 0.56450(13) 1.14206(19) 0.08150(15) 0.0798(6) Uani 1 1 d . . .
C9 C 0.8386(3) 0.6735(3) 0.23995(17) 0.0743(8) Uani 1 1 d . . .
C16 C 0.8458(2) 1.2041(3) 0.02192(18) 0.0650(7) Uani 1 1 d . . .
C14 C 0.7696(2) 1.2786(3) 0.13528(19) 0.0700(7) Uani 1 1 d . . .
C11 C 0.6787(2) 0.7393(3) 0.25328(16) 0.0741(8) Uani 1 1 d . . .
O2 O 0.86475(18) 1.3243(2) 0.14137(16) 0.0996(7) Uani 1 1 d U . .
N2 N 0.91433(17) 1.2752(3) 0.06897(19) 0.0838(7) Uani 1 1 d U . .
C8 C 0.8217(2) 0.7067(3) -0.01686(17) 0.0655(7) Uani 1 1 d . . .
H8 H 0.8787 0.7617 -0.0126 0.079 Uiso 1 1 calc R . .
N1 N 0.6905(3) 0.6334(3) 0.29773(16) 0.0952(8) Uani 1 1 d U . .
C6 C 0.7457(3) 0.5053(3) -0.0599(2) 0.0832(9) Uani 1 1 d . . .
H6 H 0.7505 0.4244 -0.0853 0.100 Uiso 1 1 calc R . .
O1 O 0.7938(2) 0.5913(2) 0.29061(15) 0.1062(8) Uani 1 1 d U . .
C7 C 0.8288(3) 0.5863(3) -0.0547(2) 0.0804(8) Uani 1 1 d . . .
H7 H 0.8903 0.5608 -0.0764 0.096 Uiso 1 1 calc R . .
C12 C 0.9460(3) 0.6436(3) 0.2223(3) 0.1049(11) Uani 1 1 d . . .
H12A H 0.9459 0.6138 0.1621 0.157 Uiso 1 1 calc R . .
H12B H 0.9740 0.5780 0.2626 0.157 Uiso 1 1 calc R . .
H12C H 0.9881 0.7195 0.2306 0.157 Uiso 1 1 calc R . .
C5 C 0.6560(3) 0.5423(3) -0.0283(2) 0.0865(9) Uani 1 1 d . . .
H5 H 0.5996 0.4862 -0.0318 0.104 Uiso 1 1 calc R . .
C18 C 0.8754(3) 1.1381(4) -0.0583(2) 0.0963(10) Uani 1 1 d . . .
H18A H 0.8896 1.0494 -0.0448 0.144 Uiso 1 1 calc R . .
H18B H 0.9365 1.1778 -0.0770 0.144 Uiso 1 1 calc R . .
H18C H 0.8193 1.1443 -0.1053 0.144 Uiso 1 1 calc R . .
C17 C 0.7027(3) 1.3153(4) 0.2042(2) 0.1100(13) Uani 1 1 d . . .
H17A H 0.6506 1.3748 0.1796 0.165 Uiso 1 1 calc R . .
H17B H 0.7444 1.3548 0.2532 0.165 Uiso 1 1 calc R . .
H17C H 0.6695 1.2401 0.2249 0.165 Uiso 1 1 calc R . .
C13 C 0.5778(3) 0.8074(4) 0.2485(2) 0.1109(13) Uani 1 1 d . . .
H13A H 0.5887 0.8931 0.2709 0.166 Uiso 1 1 calc R . .
H13B H 0.5318 0.7625 0.2837 0.166 Uiso 1 1 calc R . .
H13C H 0.5474 0.8108 0.1876 0.166 Uiso 1 1 calc R . .

loop_
_atom_site_aniso_label
_atom_site_aniso_U_11
_atom_site_aniso_U_22
_atom_site_aniso_U_33
_atom_site_aniso_U_23
_atom_site_aniso_U_13
_atom_site_aniso_U_12
S1 0.0656(4) 0.0504(3) 0.0415(3) 0.0021(2) -0.0034(2) -0.0103(3)
S2 0.0458(3) 0.0480(3) 0.0657(4) -0.0075(3) -0.0054(3) 0.0038(2)
C2 0.0459(11) 0.0477(12) 0.0375(10) -0.0018(9) 0.0052(9) -0.0069(9)
O3 0.0589(11) 0.0809(13) 0.0696(11) 0.0064(9) -0.0073(8) -0.0238(9)
C1 0.0453(12) 0.0461(12) 0.0447(11) -0.0070(9) 0.0014(9) -0.0035(9)
C3 0.0573(13) 0.0467(12) 0.0393(11) 0.0023(9) -0.0010(9) -0.0003(10)
C15 0.0528(13) 0.0425(12) 0.0576(13) 0.0010(10) -0.0012(10) -0.0013(10)
C10 0.0706(16) 0.0598(15) 0.0389(11) 0.0064(10) -0.0043(10) -0.0147(12)
O5 0.0935(14) 0.0593(11) 0.0776(12) 0.0047(9) -0.0336(10) 0.0084(9)
O4 0.1184(16) 0.0623(11) 0.0473(9) -0.0063(8) 0.0014(9) 0.0077(10)
C4 0.0649(16) 0.0541(15) 0.0808(18) -0.0061(13) 0.0065(13) -0.0080(12)
O6 0.0502(10) 0.0793(13) 0.1122(15) -0.0311(11) 0.0185(10) 0.0007(9)
C9 0.108(2) 0.0549(15) 0.0543(14) 0.0071(12) -0.0179(14) -0.0133(15)
C16 0.0593(15) 0.0601(15) 0.0754(17) 0.0087(13) 0.0058(13) -0.0046(12)
C14 0.0718(18) 0.0589(16) 0.0767(17) -0.0114(13) -0.0042(14) -0.0091(13)
C11 0.085(2) 0.095(2) 0.0413(13) 0.0001(13) 0.0020(13) -0.0263(17)
O2 0.0928(16) 0.0901(16) 0.1109(17) -0.0251(13) -0.0123(12) -0.0258(12)
N2 0.0550(14) 0.0872(18) 0.1075(18) 0.0008(14) 0.0002(12) -0.0227(12)
C8 0.0653(16) 0.0628(16) 0.0686(16) -0.0066(13) 0.0086(13) 0.0036(13)
N1 0.138(2) 0.095(2) 0.0524(13) 0.0162(13) 0.0089(15) -0.0482(16)
C6 0.124(3) 0.0457(15) 0.0770(19) -0.0050(13) -0.0048(18) 0.0138(17)
O1 0.159(2) 0.0746(14) 0.0792(14) 0.0228(12) -0.0131(15) -0.0166(15)
C7 0.089(2) 0.0721(19) 0.0805(19) -0.0097(15) 0.0123(16) 0.0190(17)
C12 0.101(3) 0.088(2) 0.119(3) 0.006(2) -0.022(2) 0.019(2)
C5 0.098(2) 0.0505(16) 0.110(2) -0.0085(16) 0.0075(19) -0.0146(16)
C18 0.080(2) 0.121(3) 0.093(2) -0.004(2) 0.0343(19) -0.0069(19)
C17 0.122(3) 0.111(3) 0.099(3) -0.057(2) 0.022(2) -0.015(2)
C13 0.090(2) 0.167(4) 0.079(2) 0.003(2) 0.0223(19) -0.021(2)

loop_
_atom_type_symbol
_atom_type_description
_atom_type_scat_dispersion_real
_atom_type_scat_dispersion_imag
_atom_type_scat_source
C C 0.0033 0.0016 'International Tables Vol C Tables 4.2.6.8 and 6.1.1.4'
H H 0.0000 0.0000 'International Tables Vol C Tables 4.2.6.8 and 6.1.1.4'
N N 0.0061 0.0033 'International Tables Vol C Tables 4.2.6.8 and 6.1.1.4'
O O 0.0106 0.0060 'International Tables Vol C Tables 4.2.6.8 and 6.1.1.4'
S S 0.1246 0.1234 'International Tables Vol C Tables 4.2.6.8 and 6.1.1.4'

loop_
_geom_angle_atom_site_label_1
_geom_angle_atom_site_label_2
_geom_angle_atom_site_label_3
_geom_angle
_geom_angle_site_symmetry_1
_geom_angle_site_symmetry_3
_geom_angle_publ_flag
O3 S1 C2 106.81(10) . . ?
O3 S1 C10 108.95(12) . . ?
C10 S1 C2 103.31(10) . . ?
O4 S1 C2 108.92(10) . . ?
O4 S1 O3 119.80(12) . . ?
O4 S1 C10 107.84(12) . . ?
C15 S2 C1 108.15(10) . . ?
O5 S2 C1 103.16(11) . . ?
O5 S2 C15 107.24(12) . . ?
O6 S2 C1 109.82(11) . . ?
O6 S2 C15 109.61(12) . . ?
O6 S2 O5 118.33(13) . . ?
C1 C2 S1 124.19(17) . . ?
C1 C2 C3 120.39(18) . . ?
C3 C2 S1 115.37(15) . . ?
C2 C1 S2 133.81(17) . . ?
C4 C3 C2 120.2(2) . . ?
C8 C3 C2 120.3(2) . . ?
C8 C3 C4 119.5(2) . . ?
C16 C15 S2 127.14(19) . . ?
C14 C15 S2 126.9(2) . . ?
C14 C15 C16 105.9(2) . . ?
C9 C10 S1 127.8(2) . . ?
C9 C10 C11 106.0(2) . . ?
C11 C10 S1 126.1(2) . . ?
C3 C4 C5 119.6(3) . . ?
C10 C9 C12 134.9(3) . . ?
O1 C9 C10 108.6(3) . . ?
O1 C9 C12 116.5(3) . . ?
C15 C16 C18 130.4(3) . . ?
N2 C16 C15 110.2(3) . . ?
N2 C16 C18 119.4(3) . . ?
C15 C14 C17 132.8(3) . . ?
O2 C14 C15 109.0(3) . . ?
O2 C14 C17 118.1(3) . . ?
C10 C11 C13 130.3(3) . . ?
N1 C11 C10 110.3(3) . . ?
N1 C11 C13 119.4(3) . . ?
C14 O2 N2 108.1(2) . . ?
C16 N2 O2 106.8(2) . . ?
C3 C8 C7 120.1(3) . . ?
C11 N1 O1 106.5(2) . . ?
C5 C6 C7 120.1(3) . . ?
C9 O1 N1 108.5(2) . . ?
C6 C7 C8 119.9(3) . . ?
C6 C5 C4 120.8(3) . . ?

loop_
_geom_bond_atom_site_label_1
_geom_bond_atom_site_label_2
_geom_bond_distance
_geom_bond_site_symmetry_2
_geom_bond_publ_flag
S1 C2 1.786(2) . ?
S1 O3 1.4203(19) . ?
S1 C10 1.721(2) . ?
S1 O4 1.4166(19) . ?
S2 C1 1.771(2) . ?
S2 C15 1.720(2) . ?
S2 O5 1.4273(19) . ?
S2 O6 1.4186(19) . ?
C2 C1 1.321(3) . ?
C2 C3 1.488(3) . ?
C3 C4 1.375(3) . ?
C3 C8 1.372(3) . ?
C15 C16 1.382(3) . ?
C15 C14 1.381(3) . ?
C10 C9 1.365(4) . ?
C10 C11 1.396(4) . ?
C4 C5 1.378(4) . ?
C9 O1 1.321(3) . ?
C9 C12 1.473(5) . ?
C16 N2 1.305(3) . ?
C16 C18 1.478(4) . ?
C14 O2 1.311(3) . ?
C14 C17 1.472(4) . ?
C11 N1 1.292(4) . ?
C11 C13 1.478(5) . ?
O2 N2 1.419(3) . ?
C8 C7 1.385(4) . ?
N1 O1 1.419(4) . ?
C6 C7 1.360(4) . ?
C6 C5 1.356(4) . ?
